data_2213976
loop_
_publ_author_name
'Naser Eltaher Eltayeb'
'Siang Guan Teoh'
'Suchada Chantrapromma'
'Hoong-Kun Fun'
'Kamarulazizi Ibrahim'

_publ_section_title
{4,4'-Dichloro-2,2'-[1,2-phenylenebis(nitrilomethylidyne)]diphenolato-\k^4^<i>O</i>,<i>N</i>,<i>N</i>',<i>O</i>'}(pyridine-\k<i>N</i>)zinc(II)
_journal_coeditor_code SJ2317
_journal_issue 6
_journal_name_full 'Acta Crystallographica Section E'
_journal_page_first m1672
_journal_page_last m1673
_journal_paper_doi 10.1107/S1600536807022829
_journal_volume 63
_journal_year 2007
_chemical_formula_iupac '[Zn (C20 H12 Cl2 N2 O2) (C5 H5 N)]'
_chemical_formula_moiety 'C25 H17 Cl2 N3 O2 Zn'
_chemical_formula_sum 'C25 H17 Cl2 N3 O2 Zn'
_chemical_formula_weight 527.71
_chemical_name_systematic
{4,4'-Dichloro-2,2'-[1,2-phenylenebis(nitrilomethylidyne)]diphenolato-\k^4^O,N,N',O'}(pyridine-\kN)zinc(II)
_space_group_IT_number 2
_symmetry_cell_setting triclinic
_symmetry_space_group_name_Hall '-P 1'
_symmetry_space_group_name_H-M 'P -1'
_atom_sites_solution_hydrogens geom
_atom_sites_solution_primary direct
_atom_sites_solution_secondary difmap
_audit_creation_method SHELXL-97
_cell_angle_alpha 91.574(3)
_cell_angle_beta 94.154(3)
_cell_angle_gamma 103.791(3)
_cell_formula_units_Z 4
_cell_length_a 7.9840(4)
_cell_length_b 12.6632(6)
_cell_length_c 22.3163(11)
_cell_measurement_reflns_used 15712
_cell_measurement_temperature 100.00(10)
_cell_measurement_theta_max 32.50
_cell_measurement_theta_min 0.92
_cell_volume 2183.11(19)
_computing_cell_refinement APEX2
_computing_data_collection 'APEX2 (Bruker, 2005)'
_computing_data_reduction 'SAINT (Bruker, 2005)'
_computing_molecular_graphics SHELXTL
_computing_publication_material
;
SHELXTL and PLATON (Spek, 2003)
;
_computing_structure_refinement SHELXTL
_computing_structure_solution 'SHELXTL (Sheldrick, 1998)'
_diffrn_ambient_temperature 100.00(10)
_diffrn_detector_area_resol_mean 8.33
_diffrn_measured_fraction_theta_full 0.997
_diffrn_measured_fraction_theta_max 0.997
_diffrn_measurement_device_type
;
Bruker SMART APEX II CCD area-detector
;
_diffrn_measurement_method \w
_diffrn_radiation_monochromator graphite
_diffrn_radiation_source 'fine-focus sealed tube'
_diffrn_radiation_type MoK\a
_diffrn_radiation_wavelength 0.71073
_diffrn_reflns_av_R_equivalents 0.0603
_diffrn_reflns_av_sigmaI/netI 0.0578
_diffrn_reflns_limit_h_max 12
_diffrn_reflns_limit_h_min -11
_diffrn_reflns_limit_k_max 19
_diffrn_reflns_limit_k_min -19
_diffrn_reflns_limit_l_max 33
_diffrn_reflns_limit_l_min -33
_diffrn_reflns_number 55655
_diffrn_reflns_theta_full 32.50
_diffrn_reflns_theta_max 32.50
_diffrn_reflns_theta_min 0.92
_diffrn_standards_number 0
_exptl_absorpt_coefficient_mu 1.399
_exptl_absorpt_correction_T_max 0.8545
_exptl_absorpt_correction_T_min 0.4888
_exptl_absorpt_correction_type multi-scan
_exptl_absorpt_process_details '(SADABS; Bruker, 2005)'
_exptl_crystal_colour Yellow
_exptl_crystal_density_diffrn 1.606
_exptl_crystal_density_method 'not measured'
_exptl_crystal_description Needle
_exptl_crystal_F_000 1072
_exptl_crystal_size_max 0.60
_exptl_crystal_size_mid 0.20
_exptl_crystal_size_min 0.12
_refine_diff_density_max 0.588
_refine_diff_density_min -0.674
_refine_ls_extinction_method none
_refine_ls_goodness_of_fit_ref 1.068
_refine_ls_hydrogen_treatment constr
_refine_ls_matrix_type full
_refine_ls_number_parameters 595
_refine_ls_number_reflns 15712
_refine_ls_number_restraints 0
_refine_ls_restrained_S_all 1.068
_refine_ls_R_factor_all 0.0574
_refine_ls_R_factor_gt 0.0391
_refine_ls_shift/su_max 0.001
_refine_ls_shift/su_mean 0.000
_refine_ls_structure_factor_coef Fsqd
_refine_ls_weighting_details 'calc w=1/[\s^2^(Fo^2^)+(0.0438P)^2^+1.047P] where P=(Fo^2^+2Fc^2^)/3'
_refine_ls_weighting_scheme calc
_refine_ls_wR_factor_gt 0.0932
_refine_ls_wR_factor_ref 0.1107
_reflns_number_gt 12030
_reflns_number_total 15712
_reflns_threshold_expression I>2\s(I)
_cod_data_source_file sj2317.cif
_cod_data_source_block I
_cod_depositor_comments
;
The following automatic conversions were performed:
'_symmetry_cell_setting' value 'Triclinic' changed to 'triclinic'
according to '/home/saulius/struct/CIF-dictionaries/cif_core.dic'
dictionary named 'cif_core.dic' version 2.4.1 from 2010-06-29.

Automatic conversion script
Id: cif_fix_enum 1527 2010-12-29 10:47:43Z saulius 

The following automatic conversions were performed:

'_symmetry_cell_setting' value 'Triclinic' changed to 'triclinic'
according to /home/saulius/struct/CIF-dictionaries/cif_core.dic
dictionary named 'cif_core.dic' version 2.4.1 from 2010-06-29.

Automatic conversion script
Id: cif_fix_values 1715 2011-07-08 13:25:40Z adriana 
;
_cod_database_code 2213976
_cod_database_fobs_code 2213976

loop_
_symmetry_equiv_pos_as_xyz
'x, y, z'
'-x, -y, -z'

loop_
_atom_site_type_symbol
_atom_site_label
_atom_site_fract_x
_atom_site_fract_y
_atom_site_fract_z
_atom_site_U_iso_or_equiv
_atom_site_adp_type
_atom_site_calc_flag
_atom_site_refinement_flags
_atom_site_occupancy
Zn Zn1A 0.07617(3) 0.304165(17) 0.886205(10) 0.01428(5) Uani d . 1
Cl Cl1A -0.08004(10) -0.22912(5) 0.72552(3) 0.03907(15) Uani d . 1
Cl Cl2A 0.60377(7) 0.80907(4) 1.03804(2) 0.02316(10) Uani d . 1
O O1A 0.13688(18) 0.22551(11) 0.81699(6) 0.0176(3) Uani d . 1
O O2A 0.24672(18) 0.44173(11) 0.87359(6) 0.0183(3) Uani d . 1
N N1A -0.0384(2) 0.15259(13) 0.92090(7) 0.0168(3) Uani d . 1
N N2A 0.0915(2) 0.34531(13) 0.97772(7) 0.0150(3) Uani d . 1
N N3A -0.1483(2) 0.34607(14) 0.85123(7) 0.0179(3) Uani d . 1
C C1A 0.0853(2) 0.12367(15) 0.79939(9) 0.0165(3) Uani d . 1
C C2A 0.1296(3) 0.09106(17) 0.74236(9) 0.0209(4) Uani d . 1
H H2AB 0.1953 0.1431 0.7194 0.025 Uiso calc R 1
C C3A 0.0783(3) -0.01512(18) 0.72002(10) 0.0249(4) Uani d . 1
H H3AB 0.1075 -0.0337 0.6822 0.030 Uiso calc R 1
C C4A -0.0174(3) -0.09444(17) 0.75420(10) 0.0250(4) Uani d . 1
C C5A -0.0601(3) -0.06862(16) 0.81019(10) 0.0222(4) Uani d . 1
H H5AB -0.1221 -0.1230 0.8327 0.027 Uiso calc R 1
C C6A -0.0108(2) 0.03992(15) 0.83404(9) 0.0178(3) Uani d . 1
C C7A -0.0575(2) 0.05834(15) 0.89393(9) 0.0179(3) Uani d . 1
H H7AB -0.1052 -0.0026 0.9149 0.021 Uiso calc R 1
C C8A -0.0853(2) 0.16341(15) 0.98018(9) 0.0166(3) Uani d . 1
C C9A -0.2003(3) 0.08306(16) 1.00863(10) 0.0215(4) Uani d . 1
H H9AB -0.2516 0.0170 0.9881 0.026 Uiso calc R 1
C C10A -0.2384(3) 0.10095(18) 1.06700(10) 0.0237(4) Uani d . 1
H H10A -0.3146 0.0468 1.0856 0.028 Uiso calc R 1
C C11A -0.1638(3) 0.19910(18) 1.09781(9) 0.0220(4) Uani d . 1
H H11A -0.1872 0.2100 1.1374 0.026 Uiso calc R 1
C C12A -0.0538(3) 0.28133(16) 1.06969(9) 0.0194(4) Uani d . 1
H H12A -0.0067 0.3479 1.0902 0.023 Uiso calc R 1
C C13A -0.0133(2) 0.26499(15) 1.01086(9) 0.0158(3) Uani d . 1
C C14A 0.1872(2) 0.43397(15) 1.00396(9) 0.0161(3) Uani d . 1
H H14A 0.1856 0.4417 1.0455 0.019 Uiso calc R 1
C C15A 0.2958(2) 0.52160(15) 0.97474(8) 0.0153(3) Uani d . 1
C C16A 0.3845(2) 0.61156(15) 1.01271(9) 0.0175(3) Uani d . 1
H H16A 0.3680 0.6115 1.0535 0.021 Uiso calc R 1
C C17A 0.4945(2) 0.69887(15) 0.99026(9) 0.0181(3) Uani d . 1
C C18A 0.5231(3) 0.69989(16) 0.92920(9) 0.0195(4) Uani d . 1
H H18A 0.5982 0.7592 0.9142 0.023 Uiso calc R 1
C C19A 0.4393(3) 0.61260(16) 0.89141(9) 0.0189(4) Uani d . 1
H H19A 0.4602 0.6140 0.8509 0.023 Uiso calc R 1
C C20A 0.3216(2) 0.52012(15) 0.91204(9) 0.0157(3) Uani d . 1
C C21A -0.3028(3) 0.2735(2) 0.84529(10) 0.0243(4) Uani d . 1
H H21A -0.3103 0.2043 0.8595 0.029 Uiso calc R 1
C C22A -0.4504(3) 0.2972(2) 0.81903(11) 0.0336(6) Uani d . 1
H H22A -0.5547 0.2447 0.8152 0.040 Uiso calc R 1
C C23A -0.4407(3) 0.4002(3) 0.79847(11) 0.0393(7) Uani d . 1
H H23A -0.5387 0.4183 0.7809 0.047 Uiso calc R 1
C C24A -0.2821(4) 0.4764(2) 0.80436(11) 0.0353(6) Uani d . 1
H H24A -0.2720 0.5462 0.7908 0.042 Uiso calc R 1
C C25A -0.1397(3) 0.44592(19) 0.83093(9) 0.0237(4) Uani d . 1
H H25A -0.0336 0.4967 0.8349 0.028 Uiso calc R 1
Zn Zn1B 0.24994(3) 0.750502(17) 0.446624(10) 0.01377(5) Uani d . 1
Cl Cl1B 0.53214(8) 1.14642(5) 0.21623(3) 0.03329(13) Uani d . 1
Cl Cl2B 0.45724(7) 0.33521(4) 0.64416(2) 0.02195(10) Uani d . 1
O O1B 0.40173(18) 0.89342(11) 0.43171(6) 0.0168(3) Uani d . 1
O O2B 0.37564(19) 0.72741(11) 0.52269(6) 0.0189(3) Uani d . 1
N N1B 0.1634(2) 0.73368(12) 0.35419(7) 0.0142(3) Uani d . 1
N N2B 0.1587(2) 0.58051(13) 0.43293(7) 0.0142(3) Uani d . 1
N N3B 0.0454(2) 0.80835(13) 0.47794(7) 0.0160(3) Uani d . 1
C C1B 0.4220(2) 0.94502(15) 0.38263(9) 0.0152(3) Uani d . 1
C C2B 0.5361(3) 1.05123(16) 0.38571(9) 0.0192(4) Uani d . 1
H H2BA 0.5904 1.0804 0.4228 0.023 Uiso calc R 1
C C3B 0.5683(3) 1.11150(16) 0.33587(10) 0.0214(4) Uani d . 1
H H3BA 0.6427 1.1805 0.3395 0.026 Uiso calc R 1
C C4B 0.4892(3) 1.06911(17) 0.27962(10) 0.0222(4) Uani d . 1
C C5B 0.3774(3) 0.96788(16) 0.27388(9) 0.0198(4) Uani d . 1
H H5BA 0.3252 0.9407 0.2362 0.024 Uiso calc R 1
C C6B 0.3405(2) 0.90455(15) 0.32454(9) 0.0163(3) Uani d . 1
C C7B 0.2218(2) 0.79992(15) 0.31328(9) 0.0154(3) Uani d . 1
H H7BA 0.1841 0.7781 0.2735 0.019 Uiso calc R 1
C C8B 0.0507(2) 0.63124(14) 0.33783(8) 0.0135(3) Uani d . 1
C C9B -0.0596(2) 0.60894(15) 0.28505(8) 0.0155(3) Uani d . 1
H H9BA -0.0655 0.6642 0.2590 0.019 Uiso calc R 1
C C10B -0.1604(2) 0.50445(16) 0.27149(9) 0.0181(3) Uani d . 1
H H10B -0.2319 0.4896 0.2360 0.022 Uiso calc R 1
C C11B -0.1547(3) 0.42217(16) 0.31074(9) 0.0187(4) Uani d . 1
H H11B -0.2211 0.3520 0.3011 0.022 Uiso calc R 1
C C12B -0.0506(2) 0.44382(15) 0.36435(9) 0.0169(3) Uani d . 1
H H12B -0.0498 0.3885 0.3908 0.020 Uiso calc R 1
C C13B 0.0531(2) 0.54836(15) 0.37879(8) 0.0142(3) Uani d . 1
C C14B 0.1999(2) 0.50880(15) 0.46748(8) 0.0153(3) Uani d . 1
H H14B 0.1559 0.4361 0.4552 0.018 Uiso calc R 1
C C15B 0.3069(2) 0.53088(15) 0.52288(8) 0.0146(3) Uani d . 1
C C16B 0.3296(2) 0.43856(15) 0.55369(9) 0.0162(3) Uani d . 1
H H16B 0.2727 0.3693 0.5383 0.019 Uiso calc R 1
C C17B 0.4345(2) 0.45012(16) 0.60595(8) 0.0164(3) Uani d . 1
C C18B 0.5276(2) 0.55356(17) 0.62836(9) 0.0181(3) Uani d . 1
H H18B 0.6021 0.5607 0.6631 0.022 Uiso calc R 1
C C19B 0.5087(2) 0.64438(16) 0.59897(9) 0.0179(3) Uani d . 1
H H19B 0.5729 0.7124 0.6140 0.021 Uiso calc R 1
C C20B 0.3942(2) 0.63808(15) 0.54630(8) 0.0152(3) Uani d . 1
C C21B -0.0590(3) 0.84549(17) 0.43842(9) 0.0201(4) Uani d . 1
H H21B -0.0387 0.8437 0.3979 0.024 Uiso calc R 1
C C22B -0.1952(3) 0.88633(18) 0.45506(11) 0.0257(4) Uani d . 1
H H22B -0.2652 0.9107 0.4261 0.031 Uiso calc R 1
C C23B -0.2268(3) 0.8907(2) 0.51480(11) 0.0291(5) Uani d . 1
H H23B -0.3181 0.9176 0.5270 0.035 Uiso calc R 1
C C24B -0.1182(3) 0.8536(2) 0.55642(10) 0.0278(5) Uani d . 1
H H24B -0.1354 0.8555 0.5972 0.033 Uiso calc R 1
C C25B 0.0159(3) 0.81361(17) 0.53625(9) 0.0209(4) Uani d . 1
H H25C 0.0885 0.7894 0.5643 0.025 Uiso calc R 1

loop_
_atom_site_aniso_label
_atom_site_aniso_U_11
_atom_site_aniso_U_22
_atom_site_aniso_U_33
_atom_site_aniso_U_12
_atom_site_aniso_U_13
_atom_site_aniso_U_23
Zn1A 0.01486(10) 0.01347(10) 0.01347(10) 0.00164(7) 0.00036(7) -0.00008(7)
Cl1A 0.0577(4) 0.0196(3) 0.0383(3) 0.0077(2) 0.0031(3) -0.0118(2)
Cl2A 0.0251(2) 0.0156(2) 0.0251(2) -0.00055(16) -0.00211(18) -0.00449(17)
O1A 0.0198(6) 0.0153(6) 0.0171(6) 0.0026(5) 0.0025(5) -0.0008(5)
O2A 0.0201(6) 0.0174(6) 0.0141(6) -0.0018(5) 0.0009(5) -0.0014(5)
N1A 0.0170(7) 0.0156(7) 0.0165(7) 0.0018(5) 0.0007(6) 0.0003(6)
N2A 0.0157(7) 0.0138(7) 0.0150(7) 0.0024(5) 0.0010(5) 0.0014(5)
N3A 0.0174(7) 0.0215(8) 0.0156(7) 0.0064(6) 0.0015(6) -0.0031(6)
C1A 0.0147(8) 0.0179(8) 0.0171(8) 0.0061(6) -0.0029(6) -0.0017(7)
C2A 0.0211(9) 0.0235(9) 0.0189(9) 0.0071(7) 0.0021(7) -0.0024(7)
C3A 0.0272(10) 0.0257(10) 0.0234(10) 0.0110(8) -0.0007(8) -0.0077(8)
C4A 0.0297(10) 0.0164(9) 0.0293(11) 0.0085(7) -0.0022(8) -0.0074(8)
C5A 0.0259(10) 0.0152(8) 0.0247(10) 0.0047(7) -0.0017(8) -0.0025(7)
C6A 0.0183(8) 0.0147(8) 0.0201(9) 0.0043(6) -0.0017(7) -0.0002(7)
C7A 0.0190(8) 0.0142(8) 0.0191(9) 0.0025(6) -0.0014(7) 0.0014(7)
C8A 0.0176(8) 0.0158(8) 0.0161(8) 0.0036(6) 0.0002(6) 0.0022(6)
C9A 0.0237(9) 0.0162(8) 0.0233(10) 0.0014(7) 0.0039(7) 0.0031(7)
C10A 0.0249(10) 0.0218(9) 0.0244(10) 0.0029(7) 0.0087(8) 0.0063(8)
C11A 0.0243(9) 0.0251(10) 0.0177(9) 0.0061(7) 0.0071(7) 0.0051(7)
C12A 0.0206(9) 0.0191(9) 0.0183(9) 0.0043(7) 0.0032(7) 0.0007(7)
C13A 0.0141(7) 0.0167(8) 0.0164(8) 0.0033(6) 0.0013(6) 0.0038(6)
C14A 0.0179(8) 0.0163(8) 0.0141(8) 0.0044(6) 0.0008(6) 0.0002(6)
C15A 0.0157(8) 0.0136(8) 0.0166(8) 0.0035(6) 0.0014(6) 0.0000(6)
C16A 0.0192(8) 0.0164(8) 0.0168(8) 0.0047(6) 0.0002(7) 0.0001(7)
C17A 0.0182(8) 0.0142(8) 0.0207(9) 0.0027(6) -0.0019(7) -0.0033(7)
C18A 0.0172(8) 0.0162(8) 0.0237(10) 0.0010(6) 0.0014(7) 0.0014(7)
C19A 0.0197(8) 0.0172(8) 0.0186(9) 0.0014(7) 0.0030(7) 0.0015(7)
C20A 0.0151(8) 0.0154(8) 0.0167(8) 0.0033(6) 0.0018(6) 0.0013(6)
C21A 0.0176(9) 0.0337(11) 0.0204(10) 0.0041(8) 0.0023(7) -0.0041(8)
C22A 0.0175(9) 0.0593(17) 0.0241(11) 0.0113(10) -0.0012(8) -0.0093(11)
C23A 0.0324(12) 0.071(2) 0.0242(11) 0.0350(13) -0.0038(9) -0.0073(12)
C24A 0.0454(14) 0.0474(15) 0.0237(11) 0.0317(12) 0.0031(10) 0.0035(10)
C25A 0.0282(10) 0.0273(10) 0.0191(9) 0.0134(8) 0.0017(8) 0.0007(8)
Zn1B 0.01546(10) 0.01179(10) 0.01394(10) 0.00336(7) 0.00016(7) 0.00078(7)
Cl1B 0.0322(3) 0.0312(3) 0.0329(3) -0.0022(2) 0.0057(2) 0.0176(2)
Cl2B 0.0260(2) 0.0213(2) 0.0208(2) 0.01013(17) -0.00032(17) 0.00674(17)
O1B 0.0184(6) 0.0147(6) 0.0163(6) 0.0023(5) 0.0009(5) 0.0009(5)
O2B 0.0241(7) 0.0144(6) 0.0171(6) 0.0045(5) -0.0044(5) 0.0004(5)
N1B 0.0142(7) 0.0117(6) 0.0170(7) 0.0038(5) 0.0012(5) 0.0014(5)
N2B 0.0155(7) 0.0135(7) 0.0133(7) 0.0031(5) 0.0011(5) 0.0004(5)
N3B 0.0160(7) 0.0133(7) 0.0188(7) 0.0029(5) 0.0031(6) 0.0008(6)
C1B 0.0150(8) 0.0135(8) 0.0181(8) 0.0045(6) 0.0030(6) 0.0009(6)
C2B 0.0185(8) 0.0152(8) 0.0229(9) 0.0019(6) 0.0029(7) -0.0008(7)
C3B 0.0190(9) 0.0140(8) 0.0309(11) 0.0015(6) 0.0069(8) 0.0034(7)
C4B 0.0220(9) 0.0200(9) 0.0253(10) 0.0044(7) 0.0062(7) 0.0105(8)
C5B 0.0186(8) 0.0187(9) 0.0218(9) 0.0034(7) 0.0028(7) 0.0041(7)
C6B 0.0153(8) 0.0152(8) 0.0186(9) 0.0035(6) 0.0029(6) 0.0021(7)
C7B 0.0154(8) 0.0158(8) 0.0157(8) 0.0046(6) 0.0016(6) 0.0015(6)
C8B 0.0138(7) 0.0125(7) 0.0139(8) 0.0025(6) 0.0024(6) -0.0007(6)
C9B 0.0171(8) 0.0163(8) 0.0136(8) 0.0047(6) 0.0018(6) 0.0022(6)
C10B 0.0180(8) 0.0201(9) 0.0157(8) 0.0044(7) -0.0009(6) -0.0005(7)
C11B 0.0189(8) 0.0158(8) 0.0197(9) 0.0013(6) 0.0012(7) -0.0018(7)
C12B 0.0190(8) 0.0140(8) 0.0172(8) 0.0026(6) 0.0015(6) 0.0026(6)
C13B 0.0150(7) 0.0150(8) 0.0126(8) 0.0032(6) 0.0017(6) 0.0015(6)
C14B 0.0173(8) 0.0128(7) 0.0153(8) 0.0028(6) 0.0017(6) -0.0004(6)
C15B 0.0146(7) 0.0152(8) 0.0145(8) 0.0041(6) 0.0019(6) 0.0021(6)
C16B 0.0161(8) 0.0164(8) 0.0169(8) 0.0050(6) 0.0032(6) 0.0026(6)
C17B 0.0172(8) 0.0188(8) 0.0153(8) 0.0078(6) 0.0026(6) 0.0045(7)
C18B 0.0177(8) 0.0235(9) 0.0142(8) 0.0076(7) -0.0008(6) 0.0017(7)
C19B 0.0168(8) 0.0187(8) 0.0174(9) 0.0034(6) 0.0001(6) -0.0012(7)
C20B 0.0158(8) 0.0156(8) 0.0143(8) 0.0040(6) 0.0020(6) 0.0009(6)
C21B 0.0206(9) 0.0209(9) 0.0201(9) 0.0079(7) 0.0015(7) 0.0013(7)
C22B 0.0197(9) 0.0245(10) 0.0341(12) 0.0088(8) 0.0008(8) -0.0030(9)
C23B 0.0181(9) 0.0313(11) 0.0367(12) 0.0037(8) 0.0072(8) -0.0120(9)
C24B 0.0257(10) 0.0316(11) 0.0232(10) 0.0003(8) 0.0076(8) -0.0067(9)
C25B 0.0211(9) 0.0195(9) 0.0192(9) -0.0013(7) 0.0030(7) -0.0003(7)

loop_
_atom_type_symbol
_atom_type_description
_atom_type_scat_dispersion_real
_atom_type_scat_dispersion_imag
_atom_type_scat_source
C C 0.0033 0.0016 'International Tables Vol C Tables 4.2.6.8 and 6.1.1.4'
H H 0.0000 0.0000 'International Tables Vol C Tables 4.2.6.8 and 6.1.1.4'
N N 0.0061 0.0033 'International Tables Vol C Tables 4.2.6.8 and 6.1.1.4'
O O 0.0106 0.0060 'International Tables Vol C Tables 4.2.6.8 and 6.1.1.4'
Cl Cl 0.1484 0.1585 'International Tables Vol C Tables 4.2.6.8 and 6.1.1.4'
Zn Zn 0.2839 1.4301 'International Tables Vol C Tables 4.2.6.8 and 6.1.1.4'

loop_
_geom_angle_atom_site_label_1
_geom_angle_atom_site_label_2
_geom_angle_atom_site_label_3
_geom_angle
O1A Zn1A O2A 94.27(6)
O1A Zn1A N2A 152.35(6)
O2A Zn1A N2A 90.19(6)
O1A Zn1A N3A 101.93(6)
O2A Zn1A N3A 98.92(7)
N2A Zn1A N3A 104.30(6)
O1A Zn1A N1A 88.80(6)
O2A Zn1A N1A 160.78(6)
N2A Zn1A N1A 78.67(6)
N3A Zn1A N1A 98.99(7)
C1A O1A Zn1A 130.17(13)
C20A O2A Zn1A 129.38(12)
C7A N1A C8A 121.75(17)
C7A N1A Zn1A 125.75(14)
C8A N1A Zn1A 112.40(12)
C14A N2A C13A 121.22(16)
C14A N2A Zn1A 125.28(13)
C13A N2A Zn1A 113.50(12)
C25A N3A C21A 117.93(19)
C25A N3A Zn1A 120.16(14)
C21A N3A Zn1A 121.81(15)
O1A C1A C2A 118.42(18)
O1A C1A C6A 124.65(18)
C2A C1A C6A 116.91(18)
C3A C2A C1A 122.1(2)
C3A C2A H2AB 118.9
C1A C2A H2AB 118.9
C2A C3A C4A 119.7(2)
C2A C3A H3AB 120.1
C4A C3A H3AB 120.1
C5A C4A C3A 120.89(19)
C5A C4A Cl1A 119.88(18)
C3A C4A Cl1A 119.21(17)
C4A C5A C6A 120.6(2)
C4A C5A H5AB 119.7
C6A C5A H5AB 119.7
C5A C6A C1A 119.68(19)
C5A C6A C7A 116.47(18)
C1A C6A C7A 123.82(17)
N1A C7A C6A 125.36(18)
N1A C7A H7AB 117.3
C6A C7A H7AB 117.3
C9A C8A N1A 124.64(17)
C9A C8A C13A 119.23(18)
N1A C8A C13A 116.09(16)
C10A C9A C8A 120.60(19)
C10A C9A H9AB 119.7
C8A C9A H9AB 119.7
C11A C10A C9A 120.23(19)
C11A C10A H10A 119.9
C9A C10A H10A 119.9
C10A C11A C12A 120.09(19)
C10A C11A H11A 120.0
C12A C11A H11A 120.0
C11A C12A C13A 120.62(19)
C11A C12A H12A 119.7
C13A C12A H12A 119.7
C12A C13A C8A 119.17(17)
C12A C13A N2A 124.60(17)
C8A C13A N2A 116.19(17)
N2A C14A C15A 125.94(18)
N2A C14A H14A 117.0
C15A C14A H14A 117.0
C16A C15A C20A 120.06(17)
C16A C15A C14A 115.59(17)
C20A C15A C14A 124.31(17)
C17A C16A C15A 120.92(18)
C17A C16A H16A 119.5
C15A C16A H16A 119.5
C16A C17A C18A 120.47(18)
C16A C17A Cl2A 120.21(16)
C18A C17A Cl2A 119.31(15)
C19A C18A C17A 119.63(18)
C19A C18A H18A 120.2
C17A C18A H18A 120.2
C18A C19A C20A 122.41(18)
C18A C19A H19A 118.8
C20A C19A H19A 118.8
O2A C20A C19A 118.70(17)
O2A C20A C15A 124.80(16)
C19A C20A C15A 116.50(17)
N3A C21A C22A 122.9(2)
N3A C21A H21A 118.6
C22A C21A H21A 118.6
C21A C22A C23A 118.9(2)
C21A C22A H22A 120.6
C23A C22A H22A 120.6
C22A C23A C24A 119.1(2)
C22A C23A H23A 120.5
C24A C23A H23A 120.5
C25A C24A C23A 118.5(3)
C25A C24A H24A 120.7
C23A C24A H24A 120.7
N3A C25A C24A 122.7(2)
N3A C25A H25A 118.6
C24A C25A H25A 118.6
O2B Zn1B O1B 96.46(6)
O2B Zn1B N3B 101.63(6)
O1B Zn1B N3B 97.23(6)
O2B Zn1B N2B 89.26(6)
O1B Zn1B N2B 153.84(6)
N3B Zn1B N2B 106.60(6)
O2B Zn1B N1B 159.13(6)
O1B Zn1B N1B 88.79(6)
N3B Zn1B N1B 97.70(6)
N2B Zn1B N1B 77.66(6)
C1B O1B Zn1B 130.18(12)
C20B O2B Zn1B 130.32(12)
C7B N1B C8B 120.31(16)
C7B N1B Zn1B 126.05(13)
C8B N1B Zn1B 112.91(11)
C14B N2B C13B 120.78(16)
C14B N2B Zn1B 125.35(13)
C13B N2B Zn1B 113.74(12)
C21B N3B C25B 117.53(18)
C21B N3B Zn1B 119.04(13)
C25B N3B Zn1B 123.39(14)
O1B C1B C2B 118.05(17)
O1B C1B C6B 125.45(16)
C2B C1B C6B 116.50(17)
C3B C2B C1B 122.30(19)
C3B C2B H2BA 118.8
C1B C2B H2BA 118.8
C2B C3B C4B 119.90(18)
C2B C3B H3BA 120.0
C4B C3B H3BA 120.0
C5B C4B C3B 120.48(19)
C5B C4B Cl1B 119.99(17)
C3B C4B Cl1B 119.53(15)
C4B C5B C6B 120.79(19)
C4B C5B H5BA 119.6
C6B C5B H5BA 119.6
C5B C6B C1B 120.01(17)
C5B C6B C7B 116.05(17)
C1B C6B C7B 123.94(17)
N1B C7B C6B 125.12(18)
N1B C7B H7BA 117.4
C6B C7B H7BA 117.4
C9B C8B N1B 124.22(16)
C9B C8B C13B 119.84(16)
N1B C8B C13B 115.94(16)
C10B C9B C8B 120.11(17)
C10B C9B H9BA 119.9
C8B C9B H9BA 119.9
C11B C10B C9B 120.19(18)
C11B C10B H10B 119.9
C9B C10B H10B 119.9
C10B C11B C12B 120.42(17)
C10B C11B H11B 119.8
C12B C11B H11B 119.8
C11B C12B C13B 120.42(17)
C11B C12B H12B 119.8
C13B C12B H12B 119.8
C12B C13B C8B 118.95(16)
C12B C13B N2B 125.21(16)
C8B C13B N2B 115.80(15)
N2B C14B C15B 126.11(17)
N2B C14B H14B 116.9
C15B C14B H14B 116.9
C16B C15B C14B 115.75(16)
C16B C15B C20B 120.06(17)
C14B C15B C20B 124.14(17)
C17B C16B C15B 120.67(18)
C17B C16B H16B 119.7
C15B C16B H16B 119.7
C16B C17B C18B 120.48(17)
C16B C17B Cl2B 119.96(15)
C18B C17B Cl2B 119.54(15)
C19B C18B C17B 119.85(17)
C19B C18B H18B 120.1
C17B C18B H18B 120.1
C18B C19B C20B 122.29(18)
C18B C19B H19B 118.9
C20B C19B H19B 118.9
O2B C20B C19B 119.03(17)
O2B C20B C15B 124.47(17)
C19B C20B C15B 116.49(17)
N3B C21B C22B 123.0(2)
N3B C21B H21B 118.5
C22B C21B H21B 118.5
C23B C22B C21B 119.5(2)
C23B C22B H22B 120.3
C21B C22B H22B 120.3
C22B C23B C24B 118.2(2)
C22B C23B H23B 120.9
C24B C23B H23B 120.9
C25B C24B C23B 119.0(2)
C25B C24B H24B 120.5
C23B C24B H24B 120.5
N3B C25B C24B 122.8(2)
N3B C25B H25C 118.6
C24B C25B H25C 118.6

loop_
_geom_bond_atom_site_label_1
_geom_bond_atom_site_label_2
_geom_bond_distance
Zn1A O1A 1.9665(14)
Zn1A O2A 1.9798(13)
Zn1A N2A 2.0815(16)
Zn1A N3A 2.0919(17)
Zn1A N1A 2.1138(16)
Cl1A C4A 1.748(2)
Cl2A C17A 1.7459(19)
O1A C1A 1.297(2)
O2A C20A 1.294(2)
N1A C7A 1.293(3)
N1A C8A 1.412(3)
N2A C14A 1.295(2)
N2A C13A 1.416(2)
N3A C25A 1.343(3)
N3A C21A 1.347(3)
C1A C2A 1.422(3)
C1A C6A 1.433(3)
C2A C3A 1.377(3)
C2A H2AB 0.9300
C3A C4A 1.391(3)
C3A H3AB 0.9300
C4A C5A 1.370(3)
C5A C6A 1.414(3)
C5A H5AB 0.9300
C6A C7A 1.441(3)
C7A H7AB 0.9300
C8A C9A 1.399(3)
C8A C13A 1.413(3)
C9A C10A 1.384(3)
C9A H9AB 0.9300
C10A C11A 1.383(3)
C10A H10A 0.9300
C11A C12A 1.389(3)
C11A H11A 0.9300
C12A C13A 1.396(3)
C12A H12A 0.9300
C14A C15A 1.439(3)
C14A H14A 0.9300
C15A C16A 1.412(3)
C15A C20A 1.429(3)
C16A C17A 1.370(3)
C16A H16A 0.9300
C17A C18A 1.398(3)
C18A C19A 1.377(3)
C18A H18A 0.9300
C19A C20A 1.426(3)
C19A H19A 0.9300
C21A C22A 1.378(3)
C21A H21A 0.9300
C22A C23A 1.381(4)
C22A H22A 0.9300
C23A C24A 1.392(4)
C23A H23A 0.9300
C24A C25A 1.385(3)
C24A H24A 0.9300
C25A H25A 0.9300
Zn1B O2B 1.9734(14)
Zn1B O1B 1.9750(13)
Zn1B N3B 2.0971(17)
Zn1B N2B 2.1076(16)
Zn1B N1B 2.1160(16)
Cl1B C4B 1.750(2)
Cl2B C17B 1.7462(19)
O1B C1B 1.291(2)
O2B C20B 1.296(2)
N1B C7B 1.293(2)
N1B C8B 1.413(2)
N2B C14B 1.293(2)
N2B C13B 1.414(2)
N3B C21B 1.341(3)
N3B C25B 1.342(3)
C1B C2B 1.430(3)
C1B C6B 1.431(3)
C2B C3B 1.371(3)
C2B H2BA 0.9300
C3B C4B 1.396(3)
C3B H3BA 0.9300
C4B C5B 1.373(3)
C5B C6B 1.412(3)
C5B H5BA 0.9300
C6B C7B 1.437(3)
C7B H7BA 0.9300
C8B C9B 1.398(3)
C8B C13B 1.413(3)
C9B C10B 1.387(3)
C9B H9BA 0.9300
C10B C11B 1.386(3)
C10B H10B 0.9300
C11B C12B 1.388(3)
C11B H11B 0.9300
C12B C13B 1.399(3)
C12B H12B 0.9300
C14B C15B 1.432(3)
C14B H14B 0.9300
C15B C16B 1.414(3)
C15B C20B 1.435(3)
C16B C17B 1.369(3)
C16B H16B 0.9300
C17B C18B 1.402(3)
C18B C19B 1.373(3)
C18B H18B 0.9300
C19B C20B 1.424(3)
C19B H19B 0.9300
C21B C22B 1.380(3)
C21B H21B 0.9300
C22B C23B 1.377(3)
C22B H22B 0.9300
C23B C24B 1.391(4)
C23B H23B 0.9300
C24B C25B 1.386(3)
C24B H24B 0.9300
C25B H25C 0.9300

loop_
_geom_hbond_atom_site_label_D
_geom_hbond_atom_site_label_H
_geom_hbond_atom_site_label_A
_geom_hbond_site_symmetry_A
_geom_hbond_distance_DH
_geom_hbond_distance_HA
_geom_hbond_distance_DA
_geom_hbond_angle_DHA
_geom_hbond_publ_flag
C9B H9BA O1A 2_566 0.93 2.3496 3.261(2) 167 y
C21B H21B N1B 1_555 0.93 2.5925 3.198(3) 123 y
C22A H22A O1A 1_455 0.93 2.4194 3.199(3) 141 y
C25A H25A O2A 1_555 0.93 2.5952 3.175(3) 121 y
C5B H5BA Cg3 2_566 0.93 3.0590 3.463(3) 108 y
C21A H21A Cg1 1_555 0.93 2.9697 3.397(3) 109 y
C21B H21B Cg2 1_555 0.93 2.8022 3.301(2) 115 y

loop_
_geom_torsion_atom_site_label_1
_geom_torsion_atom_site_label_2
_geom_torsion_atom_site_label_3
_geom_torsion_atom_site_label_4
_geom_torsion
O2A Zn1A O1A C1A 173.52(16)
N2A Zn1A O1A C1A 74.9(2)
N3A Zn1A O1A C1A -86.41(17)
N1A Zn1A O1A C1A 12.52(17)
O1A Zn1A O2A C20A -154.74(17)
N2A Zn1A O2A C20A -2.06(17)
N3A Zn1A O2A C20A 102.45(17)
N1A Zn1A O2A C20A -56.1(3)
O1A Zn1A N1A C7A -5.56(17)
O2A Zn1A N1A C7A -105.1(2)
N2A Zn1A N1A C7A -160.76(18)
N3A Zn1A N1A C7A 96.33(17)
O1A Zn1A N1A C8A 170.79(13)
O2A Zn1A N1A C8A 71.2(2)
N2A Zn1A N1A C8A 15.59(13)
N3A Zn1A N1A C8A -87.32(13)
O1A Zn1A N2A C14A 100.08(19)
O2A Zn1A N2A C14A 0.49(17)
N3A Zn1A N2A C14A -98.77(17)
N1A Zn1A N2A C14A 164.72(17)
O1A Zn1A N2A C13A -79.03(18)
O2A Zn1A N2A C13A -178.63(13)
N3A Zn1A N2A C13A 82.11(14)
N1A Zn1A N2A C13A -14.40(13)
O1A Zn1A N3A C25A -98.16(15)
O2A Zn1A N3A C25A -1.84(16)
N2A Zn1A N3A C25A 90.65(16)
N1A Zn1A N3A C25A 171.16(15)
O1A Zn1A N3A C21A 78.24(16)
O2A Zn1A N3A C21A 174.57(15)
N2A Zn1A N3A C21A -92.94(16)
N1A Zn1A N3A C21A -12.43(16)
Zn1A O1A C1A C2A 170.62(14)
Zn1A O1A C1A C6A -10.9(3)
O1A C1A C2A C3A -179.22(19)
C6A C1A C2A C3A 2.2(3)
C1A C2A C3A C4A -1.1(3)
C2A C3A C4A C5A -0.7(3)
C2A C3A C4A Cl1A -179.45(17)
C3A C4A C5A C6A 1.3(3)
Cl1A C4A C5A C6A -179.88(16)
C4A C5A C6A C1A -0.2(3)
C4A C5A C6A C7A -178.3(2)
O1A C1A C6A C5A -179.97(19)
C2A C1A C6A C5A -1.5(3)
O1A C1A C6A C7A -2.1(3)
C2A C1A C6A C7A 176.47(19)
C8A N1A C7A C6A -179.00(18)
Zn1A N1A C7A C6A -3.0(3)
C5A C6A C7A N1A -173.03(19)
C1A C6A C7A N1A 9.0(3)
C7A N1A C8A C9A -20.4(3)
Zn1A N1A C8A C9A 163.06(17)
C7A N1A C8A C13A 161.92(18)
Zn1A N1A C8A C13A -14.6(2)
N1A C8A C9A C10A 180.0(2)
C13A C8A C9A C10A -2.4(3)
C8A C9A C10A C11A 0.4(3)
C9A C10A C11A C12A 1.8(3)
C10A C11A C12A C13A -1.9(3)
C11A C12A C13A C8A -0.2(3)
C11A C12A C13A N2A 177.24(19)
C9A C8A C13A C12A 2.3(3)
N1A C8A C13A C12A -179.89(18)
C9A C8A C13A N2A -175.29(18)
N1A C8A C13A N2A 2.5(3)
C14A N2A C13A C12A 14.5(3)
Zn1A N2A C13A C12A -166.32(16)
C14A N2A C13A C8A -168.00(18)
Zn1A N2A C13A C8A 11.1(2)
C13A N2A C14A C15A -178.79(18)
Zn1A N2A C14A C15A 2.2(3)
N2A C14A C15A C16A 178.22(19)
N2A C14A C15A C20A -4.0(3)
C20A C15A C16A C17A 0.7(3)
C14A C15A C16A C17A 178.59(18)
C15A C16A C17A C18A -0.9(3)
C15A C16A C17A Cl2A -179.71(15)
C16A C17A C18A C19A 0.3(3)
Cl2A C17A C18A C19A 179.07(16)
C17A C18A C19A C20A 0.6(3)
Zn1A O2A C20A C19A -179.07(14)
Zn1A O2A C20A C15A 1.0(3)
C18A C19A C20A O2A 179.36(19)
C18A C19A C20A C15A -0.7(3)
C16A C15A C20A O2A 179.99(19)
C14A C15A C20A O2A 2.3(3)
C16A C15A C20A C19A 0.1(3)
C14A C15A C20A C19A -177.60(18)
C25A N3A C21A C22A 0.6(3)
Zn1A N3A C21A C22A -175.93(17)
N3A C21A C22A C23A -0.8(3)
C21A C22A C23A C24A 0.6(4)
C22A C23A C24A C25A -0.2(4)
C21A N3A C25A C24A -0.1(3)
Zn1A N3A C25A C24A 176.41(17)
C23A C24A C25A N3A 0.0(4)
O2B Zn1B O1B C1B 160.82(16)
N3B Zn1B O1B C1B -96.53(17)
N2B Zn1B O1B C1B 59.2(2)
N1B Zn1B O1B C1B 1.08(17)
O1B Zn1B O2B C20B -149.62(17)
N3B Zn1B O2B C20B 111.60(17)
N2B Zn1B O2B C20B 4.79(17)
N1B Zn1B O2B C20B -45.9(3)
O2B Zn1B N1B C7B -100.1(2)
O1B Zn1B N1B C7B 4.98(16)
N3B Zn1B N1B C7B 102.11(16)
N2B Zn1B N1B C7B -152.48(17)
O2B Zn1B N1B C8B 70.0(2)
O1B Zn1B N1B C8B 175.10(13)
N3B Zn1B N1B C8B -87.77(13)
N2B Zn1B N1B C8B 17.63(12)
O2B Zn1B N2B C14B -3.12(16)
O1B Zn1B N2B C14B 100.12(19)
N3B Zn1B N2B C14B -105.04(16)
N1B Zn1B N2B C14B 160.49(17)
O2B Zn1B N2B C13B -179.06(13)
O1B Zn1B N2B C13B -75.83(19)
N3B Zn1B N2B C13B 79.01(13)
N1B Zn1B N2B C13B -15.45(12)
O2B Zn1B N3B C21B 172.35(14)
O1B Zn1B N3B C21B 74.19(15)
N2B Zn1B N3B C21B -94.92(15)
N1B Zn1B N3B C21B -15.56(15)
O2B Zn1B N3B C25B -5.46(16)
O1B Zn1B N3B C25B -103.61(15)
N2B Zn1B N3B C25B 87.28(15)
N1B Zn1B N3B C25B 166.64(15)
Zn1B O1B C1B C2B 176.85(13)
Zn1B O1B C1B C6B -3.7(3)
O1B C1B C2B C3B 178.84(19)
C6B C1B C2B C3B -0.7(3)
C1B C2B C3B C4B -0.4(3)
C2B C3B C4B C5B 0.9(3)
C2B C3B C4B Cl1B -179.64(17)
C3B C4B C5B C6B -0.2(3)
Cl1B C4B C5B C6B -179.70(16)
C4B C5B C6B C1B -0.9(3)
C4B C5B C6B C7B -179.95(19)
O1B C1B C6B C5B -178.17(19)
C2B C1B C6B C5B 1.3(3)
O1B C1B C6B C7B 0.8(3)
C2B C1B C6B C7B -179.71(18)
C8B N1B C7B C6B -178.18(18)
Zn1B N1B C7B C6B -8.7(3)
C5B C6B C7B N1B -175.09(19)
C1B C6B C7B N1B 5.9(3)
C7B N1B C8B C9B -27.0(3)
Zn1B N1B C8B C9B 162.22(15)
C7B N1B C8B C13B 153.22(18)
Zn1B N1B C8B C13B -17.5(2)
N1B C8B C9B C10B 177.18(18)
C13B C8B C9B C10B -3.1(3)
C8B C9B C10B C11B 1.2(3)
C9B C10B C11B C12B 1.1(3)
C10B C11B C12B C13B -1.5(3)
C11B C12B C13B C8B -0.3(3)
C11B C12B C13B N2B 177.46(18)
C9B C8B C13B C12B 2.6(3)
N1B C8B C13B C12B -177.65(17)
C9B C8B C13B N2B -175.37(17)
N1B C8B C13B N2B 4.4(2)
C14B N2B C13B C12B 17.1(3)
Zn1B N2B C13B C12B -166.78(16)
C14B N2B C13B C8B -165.12(17)
Zn1B N2B C13B C8B 11.0(2)
C13B N2B C14B C15B 179.31(17)
Zn1B N2B C14B C15B 3.6(3)
N2B C14B C15B C16B 178.27(18)
N2B C14B C15B C20B -4.3(3)
C14B C15B C16B C17B 177.56(17)
C20B C15B C16B C17B 0.0(3)
C15B C16B C17B C18B -3.0(3)
C15B C16B C17B Cl2B 178.64(14)
C16B C17B C18B C19B 2.4(3)
Cl2B C17B C18B C19B -179.17(15)
C17B C18B C19B C20B 1.1(3)
Zn1B O2B C20B C19B 172.92(13)
Zn1B O2B C20B C15B -6.8(3)
C18B C19B C20B O2B 176.31(18)
C18B C19B C20B C15B -3.9(3)
C16B C15B C20B O2B -176.93(18)
C14B C15B C20B O2B 5.7(3)
C16B C15B C20B C19B 3.3(3)
C14B C15B C20B C19B -174.00(17)
C25B N3B C21B C22B -1.2(3)
Zn1B N3B C21B C22B -179.15(16)
N3B C21B C22B C23B 0.5(3)
C21B C22B C23B C24B 0.2(3)
C22B C23B C24B C25B -0.3(3)
C21B N3B C25B C24B 1.2(3)
Zn1B N3B C25B C24B 178.99(15)
C23B C24B C25B N3B -0.4(3)
